data_5000306
loop_
_publ_author_name
'David Ihle/D. Williams'

_chemical_formula_moiety ?
_chemical_formula_sum 'C8 H12 N4'
_chemical_formula_weight 164.22
_chemical_melting_point ?
_chemical_name_common 2,2''-azo-bis-isobutyrylnitrile
_chemical_name_systematic
;
 ?
;
_space_group_IT_number 2
_symmetry_cell_setting triclinic
_symmetry_space_group_name_Hall '-P 1'
_symmetry_space_group_name_H-M 'P -1'
_atom_sites_solution_hydrogens geom
_atom_sites_solution_primary direct
_atom_sites_solution_secondary difmap
_cell_angle_alpha 78.7260(10)
_cell_angle_beta 81.593(2)
_cell_angle_gamma 72.2190(10)
_cell_formula_units_Z 1
_cell_length_a 5.4218(3)
_cell_length_b 6.1566(4)
_cell_length_c 7.6275(5)
_cell_measurement_reflns_used 1813
_cell_measurement_temperature 183(2)
_cell_measurement_theta_max 29.95
_cell_measurement_theta_min 2.73
_cell_volume 236.74(3)
_diffrn_ambient_temperature 183(2)
_diffrn_detector 'CCD area detector'
_diffrn_detector_type 'Bruker SMART 6000'
_diffrn_measured_fraction_theta_full 0.999
_diffrn_measured_fraction_theta_max 0.999
_diffrn_measurement_device 'three-circle goniometer with fixed chi'
_diffrn_measurement_device_type 'Bruker Platform goniometer'
_diffrn_radiation_monochromator graphite
_diffrn_radiation_source 'fine-focus sealed tube'
_diffrn_radiation_type MoK\a
_diffrn_radiation_wavelength 0.71073
_diffrn_reflns_av_R_equivalents 0.1029
_diffrn_reflns_av_sigmaI/netI 0.0902
_diffrn_reflns_limit_h_max 7
_diffrn_reflns_limit_h_min -7
_diffrn_reflns_limit_k_max 8
_diffrn_reflns_limit_k_min -8
_diffrn_reflns_limit_l_max 10
_diffrn_reflns_limit_l_min -10
_diffrn_reflns_number 3295
_diffrn_reflns_theta_full 30.04
_diffrn_reflns_theta_max 30.04
_diffrn_reflns_theta_min 2.73
_diffrn_standards_decay_% 0.021
_exptl_absorpt_coefficient_mu 0.075
_exptl_absorpt_correction_T_max 0.9963
_exptl_absorpt_correction_T_min 0.9742
_exptl_absorpt_correction_type none
_exptl_absorpt_process_details ?
_exptl_crystal_colour colorless
_exptl_crystal_density_diffrn 1.152
_exptl_crystal_density_meas ?
_exptl_crystal_density_method 'not measured'
_exptl_crystal_description 'diamond plate'
_exptl_crystal_F_000 88
_exptl_crystal_id MSC02106
_exptl_crystal_size_max 0.35
_exptl_crystal_size_mid 0.25
_exptl_crystal_size_min 0.05
_refine_diff_density_max 0.387
_refine_diff_density_min -0.229
_refine_diff_density_rms 0.055
_refine_ls_extinction_coef 0.00(4)
_refine_ls_extinction_expression Fc^*^=kFc[1+0.001xFc^2^\l^3^/sin(2\q)]^-1/4^
_refine_ls_extinction_method SHELXL
_refine_ls_goodness_of_fit_ref 0.989
_refine_ls_hydrogen_treatment mixed
_refine_ls_matrix_type full
_refine_ls_number_parameters 80
_refine_ls_number_reflns 1383
_refine_ls_number_restraints 0
_refine_ls_restrained_S_all 0.989
_refine_ls_R_factor_all 0.0678
_refine_ls_R_factor_gt 0.0484
_refine_ls_shift/su_max 4.071
_refine_ls_shift/su_mean 0.051
_refine_ls_structure_factor_coef Fsqd
_refine_ls_weighting_details 'calc w=1/[\s^2^(Fo^2^)+(0.0587P)^2^+0.0000P] where P=(Fo^2^+2Fc^2^)/3'
_refine_ls_weighting_scheme calc
_refine_ls_wR_factor_gt 0.1194
_refine_ls_wR_factor_ref 0.1339
_reflns_number_gt 1002
_reflns_number_total 1383
_reflns_threshold_expression >2sigma(I)
_cod_depositor_comments
;
The following automatic conversions were performed:
'_symmetry_cell_setting' value 'Triclinic' changed to 'triclinic'
according to '/home/saulius/struct/CIF-dictionaries/cif_core.dic'
dictionary named 'cif_core.dic' version 2.4.1 from 2010-06-29.

Automatic conversion script
Id: cif_fix_enum 1527 2010-12-29 10:47:43Z saulius 
;
_cod_original_sg_symbol_H-M 'P-1   '
_cod_database_code 5000306

loop_
_symmetry_equiv_pos_as_xyz
'x, y, z'
'-x, -y, -z'

loop_
_atom_site_label
_atom_site_type_symbol
_atom_site_fract_x
_atom_site_fract_y
_atom_site_fract_z
_atom_site_U_iso_or_equiv
_atom_site_adp_type
_atom_site_occupancy
_atom_site_symmetry_multiplicity
_atom_site_calc_flag
_atom_site_refinement_flags
_atom_site_disorder_assembly
_atom_site_disorder_group
N1 N 0.03480(18) 0.39902(17) 0.53750(14) 0.0231(3) Uani 1 1 d . . .
C2 C -0.1223(2) 0.34801(18) 0.70947(15) 0.0209(3) Uani 1 1 d . . .
C3 C -0.3432(2) 0.5506(2) 0.74731(16) 0.0250(3) Uani 1 1 d . . .
N4 N -0.5185(2) 0.69990(19) 0.78319(16) 0.0364(4) Uani 1 1 d . . .
C5 C -0.2253(3) 0.1483(2) 0.69330(18) 0.0267(3) Uani 1 1 d . . .
C6 C 0.0617(2) 0.2779(2) 0.85702(17) 0.0259(3) Uani 1 1 d . . .
H7 H -0.334(3) 0.193(3) 0.597(2) 0.039(4) Uiso 1 1 d . . .
H8 H -0.319(3) 0.103(3) 0.808(2) 0.028(4) Uiso 1 1 d . . .
H9 H -0.072(3) 0.016(3) 0.672(2) 0.034(4) Uiso 1 1 d . . .
H10 H -0.031(3) 0.244(2) 0.971(2) 0.027(4) Uiso 1 1 d . . .
H11 H 0.192(3) 0.141(3) 0.837(2) 0.037(4) Uiso 1 1 d . . .
H12 H 0.140(3) 0.402(3) 0.861(2) 0.033(4) Uiso 1 1 d . . .

loop_
_atom_site_aniso_label
_atom_site_aniso_U_11
_atom_site_aniso_U_22
_atom_site_aniso_U_33
_atom_site_aniso_U_23
_atom_site_aniso_U_13
_atom_site_aniso_U_12
N1 0.0213(5) 0.0194(5) 0.0249(5) 0.0001(4) 0.0044(4) -0.0057(4)
C2 0.0187(5) 0.0175(5) 0.0239(5) -0.0005(4) 0.0040(4) -0.0056(4)
C3 0.0232(6) 0.0208(6) 0.0269(6) 0.0025(4) 0.0041(4) -0.0072(5)
N4 0.0284(6) 0.0255(6) 0.0444(7) 0.0005(5) 0.0109(5) -0.0021(5)
C5 0.0276(6) 0.0219(6) 0.0312(6) -0.0016(5) 0.0003(5) -0.0110(5)
C6 0.0226(6) 0.0245(6) 0.0287(6) -0.0019(5) 0.0007(5) -0.0071(5)

loop_
_atom_type_symbol
_atom_type_description
_atom_type_scat_dispersion_real
_atom_type_scat_dispersion_imag
_atom_type_scat_source
C C 0.0033 0.0016 'International Tables Vol C Tables 4.2.6.8 and 6.1.1.4'
H H 0.0000 0.0000 'International Tables Vol C Tables 4.2.6.8 and 6.1.1.4'
N N 0.0061 0.0033 'International Tables Vol C Tables 4.2.6.8 and 6.1.1.4'

loop_
_geom_angle_atom_site_label_1
_geom_angle_atom_site_label_2
_geom_angle_atom_site_label_3
_geom_angle
_geom_angle_site_symmetry_1
_geom_angle_site_symmetry_3
_geom_angle_publ_flag
N1 N1 C2 114.27(11) 2_566 . ?
C3 C2 N1 112.16(8) . . ?
C3 C2 C6 110.06(10) . . ?
N1 C2 C6 106.62(9) . . ?
C3 C2 C5 109.71(9) . . ?
N1 C2 C5 107.21(10) . . ?
C6 C2 C5 111.02(10) . . ?
N4 C3 C2 176.60(11) . . ?

loop_
_geom_bond_atom_site_label_1
_geom_bond_atom_site_label_2
_geom_bond_distance
_geom_bond_site_symmetry_2
_geom_bond_publ_flag
N1 N1 1.2305(19) 2_566 ?
N1 C2 1.4901(14) . ?
C2 C3 1.4837(15) . ?
C2 C6 1.5244(18) . ?
C2 C5 1.5288(17) . ?
C3 N4 1.1451(16) . ?
